data_2100730
loop_
_publ_author_name
'Edstr\"om, K.'
'Thomas, J. O.'
'Farrington, G. C.'

_publ_section_title
;
 Structural aspects of the Na^+^ \\rightarrow Cd^2+^ ion-exchange
 process in Na^+^ \b-alumina
;
_journal_issue 5
_journal_name_full 'Acta Crystallographica Section B'
_journal_page_first 635
_journal_page_last 643
_journal_paper_doi 10.1107/S0108768191003075
_journal_volume 47
_journal_year 1991
_chemical_formula_sum 'Al11 Cd0.61 O17.11'
_symmetry_cell_setting hexagonal
_symmetry_space_group_name_Hall '-P 6C 2C'
_symmetry_space_group_name_H-M 'P 63/m m c'
_cell_angle_alpha 90
_cell_angle_beta 90
_cell_angle_gamma 120
_cell_formula_units_Z 2
_cell_length_a 5.5869(4)
_cell_length_b 5.5869(4)
_cell_length_c 22.370(4)
_cell_volume 698.24(14)
_diffrn_radiation_type Mo
_diffrn_radiation_wavelength 0.71073
_exptl_absorpt_coefficient_mu 2.11
_exptl_crystal_density_diffrn 3.51
_exptl_crystal_F_000 618.1
_cod_data_source_file ab0141.cif
_cod_data_source_block ab0141d
_cod_depositor_comments
;
 Correcting the _cell_angle_gamma data item value by changing it from '90' to
 '120' after consulting the original publication.

 Antanas Vaitkus,
 2017-11-18
;
_cod_original_cell_volume 604.71
_cod_original_sg_symbol_H-M P63/mmc
_cod_original_formula_sum 'Cd0.61 Al11 O17.11'
_cod_database_code 2100730

loop_
_atom_site_label
_atom_site_fract_x
_atom_site_fract_y
_atom_site_fract_z
_atom_site_U_iso_or_equiv
Cd(C) .860(4) -.860(4) .25 0
Al(1) -.16795(3) -.33590(3) .107110(10) 0
Al(2) .3333 .6667 .02501(2) 0
Al(3) .3333 .6667 .17632(2) 0
Al(4) 0 0 0 0
O(1) .15714(6) .31428(6) .05028(3) 0
O(2) .50234(6) -.50234(6) .14684(3) 0
O(3) .6667 .3333 .05578(4) 0
O(4) 0 0 .14368(4) 0
O(5) .2774(4) -.2774(4) .25 0
Al(5) -.1602(4) -.3204(4) .1754(3) 0
Cd(D) .8362(11) -.8362(11) .25 0
Cd(E) .736(2) .332(4) .25 0
Cd(F) .798(3) .293(5) .25 0
O(6) .8333 .1667 .25 0
